data_7028939
loop_
_publ_author_name
'Robinson, Sarah'
'Davies, E. Stephen'
'Lewis, William'
'Blake, Alexander J.'
'Liddle, Stephen T.'

_publ_section_title
;
 Alkali metal derivatives of an ortho-phenylene diamine.
;
_journal_issue 11
_journal_name_full 'Dalton transactions (Cambridge, England : 2003)'
_journal_page_first 4351
_journal_page_last 4360
_journal_paper_doi 10.1039/c3dt52632a
_journal_volume 43
_journal_year 2014
_chemical_formula_moiety 'C48 H74 Li2 N2 O3, 2(C4 H8 O)'
_chemical_formula_sum 'C56 H90 Li2 N2 O5'
_chemical_formula_weight 885.18
_chemical_name_systematic
; 
 ? 
;
_space_group_IT_number 9
_symmetry_cell_setting monoclinic
_symmetry_space_group_name_Hall 'C -2yc'
_symmetry_space_group_name_H-M 'C 1 c 1'
_atom_sites_solution_hydrogens 'geom, Me from difmap'
_atom_sites_solution_primary direct
_atom_sites_solution_secondary difmap
_audit_creation_method 'enCIFer editing of SHELXL97 CIF output'
_cell_angle_alpha 90.00
_cell_angle_beta 105.400(1)
_cell_angle_gamma 90.00
_cell_formula_units_Z 4
_cell_length_a 27.1700(17)
_cell_length_b 10.8660(7)
_cell_length_c 18.7723(12)
_cell_measurement_reflns_used 8348
_cell_measurement_temperature 90(2)
_cell_measurement_theta_max 27.49
_cell_measurement_theta_min 2.25
_cell_volume 5343.1(6)
_computing_cell_refinement 'Bruker SAINT version 6.36A (Bruker, 2002)'
_computing_data_collection 'Bruker SMART version 5.625 (Bruker, 2001)'
_computing_data_reduction 'Bruker SAINT; SHELXTL (Sheldrick, 2008)'
_computing_molecular_graphics 'SHELXTL (Sheldrick, 2008)'
_computing_publication_material 'enCIFer (Allen et al., 2004); PLATON (Spek, 2009)'
_computing_structure_refinement 'SHELXL97 (Sheldrick, 2008)'
_computing_structure_solution 'SHELXS97 (Sheldrick, 2008)'
_diffrn_ambient_temperature 90(2)
_diffrn_detector_area_resol_mean 8.366
_diffrn_measured_fraction_theta_full 0.993
_diffrn_measured_fraction_theta_max 0.993
_diffrn_measurement_device_type 'Bruker SMART APEX CCD area detector'
_diffrn_measurement_method \w
_diffrn_radiation_monochromator graphite
_diffrn_radiation_source 'sealed tube'
_diffrn_radiation_type MoK\a
_diffrn_radiation_wavelength 0.71073
_diffrn_reflns_av_R_equivalents 0.018
_diffrn_reflns_av_sigmaI/netI 0.024
_diffrn_reflns_limit_h_max 35
_diffrn_reflns_limit_h_min -33
_diffrn_reflns_limit_k_max 14
_diffrn_reflns_limit_k_min -10
_diffrn_reflns_limit_l_max 24
_diffrn_reflns_limit_l_min -24
_diffrn_reflns_number 16172
_diffrn_reflns_theta_full 27.50
_diffrn_reflns_theta_max 27.53
_diffrn_reflns_theta_min 2.03
_diffrn_standards_decay_% 0
_diffrn_standards_number 0
_exptl_absorpt_coefficient_mu 0.068
_exptl_absorpt_correction_T_max 0.746
_exptl_absorpt_correction_T_min 0.683
_exptl_absorpt_correction_type multi-scan
_exptl_absorpt_process_details 'SADABS 2007/2'
_exptl_crystal_colour green
_exptl_crystal_density_diffrn 1.100
_exptl_crystal_description block
_exptl_crystal_F_000 1944
_exptl_crystal_size_max 0.22
_exptl_crystal_size_mid 0.17
_exptl_crystal_size_min 0.15
_refine_diff_density_max 0.36
_refine_diff_density_min -0.20
_refine_diff_density_rms 0.04
_refine_ls_extinction_method none
_refine_ls_goodness_of_fit_ref 1.02
_refine_ls_hydrogen_treatment constr
_refine_ls_matrix_type full
_refine_ls_number_parameters 618
_refine_ls_number_reflns 6110
_refine_ls_number_restraints 6
_refine_ls_restrained_S_all 1.03
_refine_ls_R_factor_all 0.0453
_refine_ls_R_factor_gt 0.0411
_refine_ls_shift/su_max 0.001
_refine_ls_shift/su_mean 0.000
_refine_ls_structure_factor_coef Fsqd
_refine_ls_weighting_details 'calc w=1/[\s^2^(Fo^2^)+(0.070P)^2^+1.875P] where P=(Fo^2^+2Fc^2^)/3'
_refine_ls_weighting_scheme calc
_refine_ls_wR_factor_gt 0.103
_refine_ls_wR_factor_ref 0.107
_reflns_number_gt 5691
_reflns_number_total 6110
_reflns_threshold_expression I>2\s(I)
_cod_data_source_file c3dt52632a.txt
_cod_data_source_block 2
_cod_original_sg_symbol_H-M 'C c'
_cod_database_code 7028939

loop_
_symmetry_equiv_pos_as_xyz
'x, y, z'
'x, -y, z+1/2'
'x+1/2, y+1/2, z'
'x+1/2, -y+1/2, z+1/2'

loop_
_atom_site_label
_atom_site_type_symbol
_atom_site_fract_x
_atom_site_fract_y
_atom_site_fract_z
_atom_site_U_iso_or_equiv
_atom_site_adp_type
_atom_site_occupancy
_atom_site_symmetry_multiplicity
_atom_site_calc_flag
_atom_site_refinement_flags
_atom_site_disorder_assembly
_atom_site_disorder_group
Li1 Li 0.98279(14) 0.6813(3) 0.9848(2) 0.0247(7) Uani 1 1 d . . .
Li2 Li 1.00281(15) 0.8641(4) 1.0627(2) 0.0315(9) Uani 1 1 d . . .
N1 N 0.93429(6) 0.80762(16) 1.01421(9) 0.0182(3) Uani 1 1 d . . .
N2 N 1.01410(6) 0.85252(16) 0.96283(9) 0.0177(3) Uani 1 1 d . . .
C1 C 0.92329(8) 0.85333(18) 0.94219(11) 0.0185(4) Uani 1 1 d . . .
C2 C 0.87459(8) 0.87578(19) 0.89655(12) 0.0217(4) Uani 1 1 d . . .
H2A H 0.8457 0.8573 0.9142 0.026 Uiso 1 1 calc R . .
C3 C 0.86693(8) 0.9248(2) 0.82547(12) 0.0253(4) Uani 1 1 d . . .
H3 H 0.8333 0.9392 0.7955 0.030 Uiso 1 1 calc R . .
C4 C 0.90862(9) 0.9521(2) 0.79907(12) 0.0260(4) Uani 1 1 d . . .
H4 H 0.9038 0.9872 0.7513 0.031 Uiso 1 1 calc R . .
C5 C 0.95803(8) 0.9278(2) 0.84299(11) 0.0226(4) Uani 1 1 d . . .
H5 H 0.9864 0.9458 0.8241 0.027 Uiso 1 1 calc R . .
C6 C 0.96676(8) 0.87783(18) 0.91396(11) 0.0180(4) Uani 1 1 d . . .
C7 C 0.89566(7) 0.82166(19) 1.05113(11) 0.0179(4) Uani 1 1 d . . .
C8 C 0.87457(8) 0.71842(19) 1.07851(11) 0.0202(4) Uani 1 1 d . . .
C9 C 0.83924(8) 0.73450(19) 1.11956(12) 0.0211(4) Uani 1 1 d . . .
H9 H 0.8259 0.6639 1.1377 0.025 Uiso 1 1 calc R . .
C10 C 0.82293(7) 0.84990(19) 1.13484(11) 0.0185(4) Uani 1 1 d . . .
C11 C 0.84328(8) 0.95140(19) 1.10770(11) 0.0191(4) Uani 1 1 d . . .
H11 H 0.8323 1.0313 1.1172 0.023 Uiso 1 1 calc R . .
C12 C 0.87928(8) 0.94068(18) 1.06705(11) 0.0183(4) Uani 1 1 d . . .
C13 C 0.88876(9) 0.5880(2) 1.06163(14) 0.0273(5) Uani 1 1 d . . .
H13 H 0.9179 0.5938 1.0386 0.033 Uiso 1 1 calc R . .
C14 C 0.90594(10) 0.5080(2) 1.13088(17) 0.0372(6) Uani 1 1 d . . .
H14A H 0.8773 0.4964 1.1528 0.056 Uiso 1 1 calc R . .
H14C H 0.9342 0.5485 1.1667 0.056 Uiso 1 1 calc R . .
H14B H 0.9173 0.4277 1.1175 0.056 Uiso 1 1 calc R . .
C15 C 0.84411(11) 0.5279(2) 1.00560(16) 0.0378(6) Uani 1 1 d . . .
H15B H 0.8150 0.5206 1.0269 0.057 Uiso 1 1 calc R . .
H15C H 0.8542 0.4458 0.9930 0.057 Uiso 1 1 calc R . .
H15A H 0.8344 0.5785 0.9609 0.057 Uiso 1 1 calc R . .
C16 C 0.78339(8) 0.8663(2) 1.17838(12) 0.0215(4) Uani 1 1 d . . .
H16 H 0.7825 0.9555 1.1910 0.026 Uiso 1 1 calc R . .
C17 C 0.79724(9) 0.7934(2) 1.25102(13) 0.0278(5) Uani 1 1 d . . .
H17B H 0.7722 0.8109 1.2789 0.042 Uiso 1 1 calc R . .
H17C H 0.8313 0.8175 1.2804 0.042 Uiso 1 1 calc R . .
H17A H 0.7970 0.7051 1.2401 0.042 Uiso 1 1 calc R . .
C18 C 0.73014(8) 0.8301(2) 1.13187(14) 0.0298(5) Uani 1 1 d . . .
H18B H 0.7203 0.8831 1.0881 0.045 Uiso 1 1 calc R . .
H18C H 0.7055 0.8401 1.1613 0.045 Uiso 1 1 calc R . .
H18A H 0.7304 0.7441 1.1164 0.045 Uiso 1 1 calc R . .
C19 C 0.90207(8) 1.05792(18) 1.04424(11) 0.0206(4) Uani 1 1 d . . .
H19 H 0.9257 1.0330 1.0140 0.025 Uiso 1 1 calc R . .
C20 C 0.86104(9) 1.1417(2) 0.99626(13) 0.0271(5) Uani 1 1 d . . .
H20A H 0.8426 1.0970 0.9519 0.041 Uiso 1 1 calc R . .
H20C H 0.8773 1.2148 0.9818 0.041 Uiso 1 1 calc R . .
H20B H 0.8371 1.1670 1.0244 0.041 Uiso 1 1 calc R . .
C21 C 0.93360(9) 1.1281(2) 1.11176(13) 0.0258(4) Uani 1 1 d . . .
H21B H 0.9482 1.2020 1.0955 0.039 Uiso 1 1 calc R . .
H21C H 0.9612 1.0752 1.1399 0.039 Uiso 1 1 calc R . .
H21A H 0.9116 1.1520 1.1432 0.039 Uiso 1 1 calc R . .
C22 C 1.05849(7) 0.87457(18) 0.93921(11) 0.0179(4) Uani 1 1 d . . .
C23 C 1.07315(8) 0.79930(19) 0.88682(11) 0.0202(4) Uani 1 1 d . . .
C24 C 1.12044(8) 0.8168(2) 0.87243(12) 0.0223(4) Uani 1 1 d . . .
H24 H 1.1296 0.7652 0.8372 0.027 Uiso 1 1 calc R . .
C25 C 1.15468(8) 0.9069(2) 0.90763(11) 0.0210(4) Uani 1 1 d . . .
C26 C 1.13991(8) 0.98213(19) 0.95829(11) 0.0195(4) Uani 1 1 d . . .
H26 H 1.1627 1.0444 0.9829 0.023 Uiso 1 1 calc R . .
C27 C 1.09271(8) 0.96926(18) 0.97426(11) 0.0182(4) Uani 1 1 d . . .
C28 C 1.03959(8) 0.6938(2) 0.84822(13) 0.0255(4) Uani 1 1 d . . .
H28 H 1.0070 0.6970 0.8633 0.031 Uiso 1 1 calc R . .
C29 C 1.02611(10) 0.7061(3) 0.76384(14) 0.0345(5) Uani 1 1 d . . .
H29C H 1.0575 0.7066 0.7476 0.052 Uiso 1 1 calc R . .
H29B H 1.0074 0.7831 0.7489 0.052 Uiso 1 1 calc R . .
H29A H 1.0048 0.6364 0.7411 0.052 Uiso 1 1 calc R . .
C30 C 1.06449(10) 0.5690(2) 0.87231(16) 0.0350(5) Uani 1 1 d . . .
H30A H 1.0417 0.5031 0.8475 0.052 Uiso 1 1 calc R . .
H30B H 1.0709 0.5602 0.9259 0.052 Uiso 1 1 calc R . .
H30C H 1.0969 0.5637 0.8589 0.052 Uiso 1 1 calc R . .
C31 C 1.20724(8) 0.9189(2) 0.89391(12) 0.0232(4) Uani 1 1 d . . .
H31 H 1.2234 0.9958 0.9188 0.028 Uiso 1 1 calc R . .
C32 C 1.20429(9) 0.9297(3) 0.81095(14) 0.0325(5) Uani 1 1 d . . .
H32A H 1.1913 0.8525 0.7860 0.049 Uiso 1 1 calc R . .
H32C H 1.2384 0.9462 0.8049 0.049 Uiso 1 1 calc R . .
H32B H 1.1813 0.9972 0.7892 0.049 Uiso 1 1 calc R . .
C33 C 1.24137(9) 0.8108(2) 0.92747(14) 0.0295(5) Uani 1 1 d . . .
H33B H 1.2457 0.8090 0.9810 0.044 Uiso 1 1 calc R . .
H33C H 1.2748 0.8202 0.9174 0.044 Uiso 1 1 calc R . .
H33A H 1.2256 0.7338 0.9055 0.044 Uiso 1 1 calc R . .
C34 C 1.07711(8) 1.05569(19) 1.02836(11) 0.0202(4) Uani 1 1 d . . .
H2 H 1.0617 1.0037 1.0608 0.024 Uiso 1 1 calc R . .
C35 C 1.12133(9) 1.1270(2) 1.07904(14) 0.0296(5) Uani 1 1 d . . .
H35B H 1.1347 1.1867 1.0498 0.044 Uiso 1 1 calc R . .
H35C H 1.1485 1.0694 1.1030 0.044 Uiso 1 1 calc R . .
H35A H 1.1091 1.1704 1.1168 0.044 Uiso 1 1 calc R . .
C36 C 1.03566(9) 1.1455(2) 0.98752(13) 0.0268(5) Uani 1 1 d . . .
H36C H 1.0498 1.2004 0.9566 0.040 Uiso 1 1 calc R . .
H36B H 1.0237 1.1942 1.0235 0.040 Uiso 1 1 calc R . .
H36A H 1.0070 1.0991 0.9563 0.040 Uiso 1 1 calc R . .
O1 O 0.95089(6) 0.54869(14) 0.91875(9) 0.0250(3) Uani 1 1 d . A .
C37 C 0.95923(9) 0.4179(2) 0.93050(14) 0.0288(5) Uani 1 1 d . A .
H37A H 0.9472 0.3900 0.9732 0.035 Uiso 1 1 calc R . .
H37B H 0.9960 0.3980 0.9401 0.035 Uiso 1 1 calc R . .
C38 C 0.92882(13) 0.3564(3) 0.85990(17) 0.0442(7) Uani 1 1 d . . .
H38A H 0.9495 0.3480 0.8239 0.053 Uiso 0.787(10) 1 calc PR A 1
H38B H 0.9167 0.2740 0.8701 0.053 Uiso 0.787(10) 1 calc PR A 1
H38C H 0.9505 0.2972 0.8419 0.053 Uiso 0.213(10) 1 calc PR A 2
H38D H 0.8993 0.3116 0.8687 0.053 Uiso 0.213(10) 1 calc PR A 2
C39 C 0.88515(12) 0.4425(3) 0.83208(17) 0.0288(10) Uani 0.787(10) 1 d P A 1
H39B H 0.8580 0.4289 0.8574 0.035 Uiso 0.787(10) 1 calc PR A 1
H39A H 0.8705 0.4337 0.7781 0.035 Uiso 0.787(10) 1 calc PR A 1
C39A C 0.9124(5) 0.4495(11) 0.8087(6) 0.031(4) Uani 0.213(10) 1 d P A 2
H39C H 0.8781 0.4299 0.7764 0.037 Uiso 0.213(10) 1 calc PR A 2
H39D H 0.9363 0.4588 0.7774 0.037 Uiso 0.213(10) 1 calc PR A 2
C40 C 0.91045(10) 0.5682(2) 0.85155(14) 0.0318(5) Uani 1 1 d . . .
H40B H 0.9246 0.5982 0.8113 0.038 Uiso 0.787(10) 1 calc PR A 1
H40A H 0.8855 0.6293 0.8599 0.038 Uiso 0.787(10) 1 calc PR A 1
H40D H 0.9174 0.6412 0.8241 0.038 Uiso 0.213(10) 1 calc PR A 2
H40C H 0.8769 0.5784 0.8623 0.038 Uiso 0.213(10) 1 calc PR A 2
O2 O 0.79546(7) 0.57834(18) 0.69467(11) 0.0371(4) Uani 1 1 d . . .
C41 C 0.80577(11) 0.7007(3) 0.6742(2) 0.0471(7) Uani 1 1 d . . .
H41A H 0.8200 0.6989 0.6309 0.057 Uiso 1 1 calc R . .
H41B H 0.8307 0.7417 0.7156 0.057 Uiso 1 1 calc R . .
C42 C 0.75514(10) 0.7690(2) 0.65566(16) 0.0347(5) Uani 1 1 d . . .
H42A H 0.7513 0.8208 0.6111 0.042 Uiso 1 1 calc R . .
H42B H 0.7523 0.8217 0.6974 0.042 Uiso 1 1 calc R . .
C43 C 0.71504(9) 0.6659(2) 0.64155(14) 0.0292(5) Uani 1 1 d . . .
H43B H 0.6956 0.6667 0.6793 0.035 Uiso 1 1 calc R . .
H43A H 0.6909 0.6741 0.5920 0.035 Uiso 1 1 calc R . .
C44 C 0.74673(9) 0.5490(2) 0.64695(14) 0.0304(5) Uani 1 1 d . . .
H44A H 0.7307 0.4807 0.6677 0.037 Uiso 1 1 calc R . .
H44B H 0.7499 0.5243 0.5976 0.037 Uiso 1 1 calc R . .
O3 O 1.04070(6) 0.61908(17) 1.06626(9) 0.0307(4) Uani 1 1 d . B .
C45 C 1.09213(8) 0.6674(2) 1.08124(15) 0.0292(5) Uani 1 1 d . B .
H45B H 1.0969 0.7365 1.1168 0.035 Uiso 1 1 calc R . .
H45A H 1.0993 0.6969 1.0351 0.035 Uiso 1 1 calc R . .
C46 C 1.12673(10) 0.5612(3) 1.11359(19) 0.0427(7) Uani 1 1 d . . .
H46C H 1.1471 0.5343 1.0798 0.051 Uiso 0.28(2) 1 calc PR B 4
H46D H 1.1502 0.5835 1.1619 0.051 Uiso 0.28(2) 1 calc PR B 4
H46B H 1.1599 0.5907 1.1451 0.051 Uiso 0.72(2) 1 calc PR B 3
H46A H 1.1330 0.5074 1.0743 0.051 Uiso 0.72(2) 1 calc PR B 3
C47 C 1.09610(17) 0.4940(5) 1.1594(4) 0.0331(14) Uani 0.72(2) 1 d P B 3
H47A H 1.1044 0.4051 1.1637 0.040 Uiso 0.72(2) 1 calc PR B 3
H47B H 1.1023 0.5299 1.2094 0.040 Uiso 0.72(2) 1 calc PR B 3
C47A C 1.0908(5) 0.4657(16) 1.1219(16) 0.050(5) Uani 0.28(2) 1 d P B 4
H47D H 1.0890 0.4012 1.0841 0.060 Uiso 0.28(2) 1 calc PR B 4
H47C H 1.1031 0.4270 1.1712 0.060 Uiso 0.28(2) 1 calc PR B 4
C48 C 1.04165(11) 0.5155(3) 1.11421(18) 0.0514(8) Uani 1 1 d . . .
H48D H 1.0371 0.5418 1.1626 0.062 Uiso 0.28(2) 1 calc PR B 4
H48C H 1.0147 0.4552 1.0916 0.062 Uiso 0.28(2) 1 calc PR B 4
H48B H 1.0286 0.4414 1.0845 0.062 Uiso 0.72(2) 1 calc PR B 3
H48A H 1.0196 0.5319 1.1474 0.062 Uiso 0.72(2) 1 calc PR B 3
O4 O 1.02686(6) 0.87700(16) 1.16706(8) 0.0273(3) Uani 1 1 d . . .
C49 C 1.07075(10) 0.9304(3) 1.21846(13) 0.0341(5) Uani 1 1 d . . .
H49A H 1.0626 1.0135 1.2337 0.041 Uiso 1 1 calc R . .
H49B H 1.0997 0.9369 1.1959 0.041 Uiso 1 1 calc R . .
C50 C 1.08368(13) 0.8444(3) 1.28369(17) 0.0497(8) Uani 1 1 d . . .
H50B H 1.0962 0.8908 1.3304 0.060 Uiso 1 1 calc R . .
H50A H 1.1102 0.7845 1.2792 0.060 Uiso 1 1 calc R . .
C51 C 1.03381(13) 0.7797(3) 1.28122(17) 0.0485(7) Uani 1 1 d . . .
H51A H 1.0386 0.6893 1.2832 0.058 Uiso 1 1 calc R . .
H51B H 1.0208 0.8054 1.3235 0.058 Uiso 1 1 calc R . .
C52 C 0.99744(11) 0.8167(3) 1.20994(15) 0.0413(6) Uani 1 1 d . . .
H52A H 0.9801 0.7433 1.1834 0.050 Uiso 1 1 calc R . .
H52B H 0.9712 0.8732 1.2191 0.050 Uiso 1 1 calc R . .
O5 O 0.69866(9) 0.8601(2) 0.80358(12) 0.0516(5) Uani 1 1 d . . .
C53 C 0.71431(14) 0.9723(3) 0.8424(2) 0.0520(8) Uani 1 1 d . . .
H53A H 0.6881 1.0368 0.8255 0.062 Uiso 1 1 calc R . .
H53B H 0.7468 1.0014 0.8340 0.062 Uiso 1 1 calc R . .
C54 C 0.72104(15) 0.9443(3) 0.92312(19) 0.0556(8) Uani 1 1 d . . .
H54A H 0.6901 0.9666 0.9385 0.067 Uiso 1 1 calc R . .
H54B H 0.7506 0.9894 0.9544 0.067 Uiso 1 1 calc R . .
C55 C 0.73007(14) 0.8063(3) 0.92831(19) 0.0509(7) Uani 1 1 d . . .
H55B H 0.7638 0.7868 0.9623 0.061 Uiso 1 1 calc R . .
H55A H 0.7032 0.7641 0.9458 0.061 Uiso 1 1 calc R . .
C56 C 0.72803(14) 0.7688(3) 0.84999(18) 0.0514(8) Uani 1 1 d . . .
H56B H 0.7629 0.7649 0.8430 0.062 Uiso 1 1 calc R . .
H56A H 0.7118 0.6870 0.8386 0.062 Uiso 1 1 calc R . .

loop_
_atom_site_aniso_label
_atom_site_aniso_U_11
_atom_site_aniso_U_22
_atom_site_aniso_U_33
_atom_site_aniso_U_23
_atom_site_aniso_U_13
_atom_site_aniso_U_12
Li1 0.0229(17) 0.0192(17) 0.0329(19) 0.0003(15) 0.0089(15) -0.0001(14)
Li2 0.0193(18) 0.056(3) 0.0184(17) 0.0002(17) 0.0035(14) -0.0081(17)
N1 0.0154(8) 0.0192(8) 0.0213(8) 0.0027(7) 0.0070(6) 0.0009(6)
N2 0.0161(8) 0.0193(8) 0.0181(8) 0.0004(6) 0.0050(6) -0.0003(6)
C1 0.0205(9) 0.0151(9) 0.0196(9) -0.0027(7) 0.0048(8) 0.0003(7)
C2 0.0191(9) 0.0216(10) 0.0240(10) -0.0016(8) 0.0051(8) 0.0000(7)
C3 0.0211(10) 0.0285(11) 0.0228(10) -0.0024(8) -0.0005(8) 0.0040(8)
C4 0.0282(11) 0.0309(11) 0.0173(9) 0.0004(8) 0.0035(8) 0.0027(9)
C5 0.0238(10) 0.0251(10) 0.0199(9) -0.0008(8) 0.0076(8) -0.0002(8)
C6 0.0209(9) 0.0148(9) 0.0183(9) -0.0025(7) 0.0051(7) 0.0003(7)
C7 0.0137(8) 0.0210(9) 0.0180(9) 0.0012(7) 0.0026(7) 0.0003(7)
C8 0.0186(9) 0.0176(9) 0.0256(10) 0.0022(8) 0.0077(8) 0.0014(7)
C9 0.0195(9) 0.0193(9) 0.0252(10) 0.0034(8) 0.0070(8) -0.0008(7)
C10 0.0128(8) 0.0237(10) 0.0192(9) 0.0001(8) 0.0043(7) 0.0002(7)
C11 0.0192(9) 0.0178(9) 0.0195(9) -0.0008(7) 0.0037(7) 0.0017(7)
C12 0.0164(9) 0.0182(9) 0.0200(9) 0.0024(7) 0.0039(7) -0.0010(7)
C13 0.0263(11) 0.0168(10) 0.0465(13) 0.0007(9) 0.0232(10) 0.0010(8)
C14 0.0337(13) 0.0243(12) 0.0569(17) 0.0089(11) 0.0177(12) 0.0083(10)
C15 0.0460(15) 0.0258(12) 0.0447(14) -0.0099(11) 0.0175(12) -0.0032(11)
C16 0.0203(10) 0.0214(10) 0.0252(10) -0.0017(8) 0.0100(8) 0.0004(7)
C17 0.0344(12) 0.0282(11) 0.0241(10) 0.0032(9) 0.0137(9) 0.0022(9)
C18 0.0186(10) 0.0342(12) 0.0377(12) -0.0010(10) 0.0094(9) 0.0013(9)
C19 0.0235(10) 0.0171(9) 0.0228(9) 0.0012(8) 0.0088(8) -0.0005(7)
C20 0.0307(11) 0.0207(10) 0.0303(11) 0.0068(9) 0.0089(9) 0.0016(8)
C21 0.0273(11) 0.0225(10) 0.0288(11) -0.0022(9) 0.0092(9) -0.0045(8)
C22 0.0171(9) 0.0186(9) 0.0181(9) 0.0022(7) 0.0048(7) 0.0013(7)
C23 0.0199(9) 0.0209(10) 0.0205(9) 0.0005(8) 0.0065(8) -0.0001(8)
C24 0.0232(10) 0.0223(10) 0.0230(10) -0.0020(8) 0.0093(8) 0.0021(8)
C25 0.0179(9) 0.0233(10) 0.0227(9) 0.0039(8) 0.0069(8) 0.0031(8)
C26 0.0174(9) 0.0198(9) 0.0202(9) 0.0015(8) 0.0031(7) -0.0010(7)
C27 0.0199(9) 0.0183(9) 0.0169(9) 0.0022(7) 0.0058(7) 0.0011(7)
C28 0.0214(10) 0.0253(11) 0.0317(11) -0.0099(9) 0.0106(9) -0.0034(8)
C29 0.0318(12) 0.0407(14) 0.0309(12) -0.0141(11) 0.0080(10) -0.0065(10)
C30 0.0341(13) 0.0234(11) 0.0506(15) -0.0072(11) 0.0167(12) -0.0030(9)
C31 0.0183(9) 0.0242(10) 0.0289(11) 0.0000(9) 0.0097(8) -0.0005(8)
C32 0.0255(11) 0.0443(15) 0.0320(12) 0.0064(10) 0.0150(10) 0.0012(10)
C33 0.0205(10) 0.0318(12) 0.0367(12) 0.0018(10) 0.0082(9) 0.0055(9)
C34 0.0211(9) 0.0203(10) 0.0204(9) -0.0015(8) 0.0076(8) -0.0007(8)
C35 0.0262(11) 0.0320(12) 0.0302(11) -0.0108(10) 0.0066(9) -0.0060(9)
C36 0.0279(11) 0.0239(11) 0.0292(11) -0.0025(9) 0.0087(9) 0.0051(8)
O1 0.0245(8) 0.0199(7) 0.0277(8) 0.0002(6) 0.0020(6) 0.0004(6)
C37 0.0291(11) 0.0198(10) 0.0345(12) 0.0023(9) 0.0030(9) 0.0010(8)
C38 0.0521(17) 0.0293(14) 0.0430(15) -0.0079(11) -0.0015(13) -0.0031(12)
C39 0.0275(17) 0.0283(16) 0.0291(16) -0.0050(12) 0.0052(13) -0.0055(11)
C39A 0.031(7) 0.037(6) 0.026(6) -0.006(5) 0.009(5) -0.008(5)
C40 0.0302(12) 0.0268(12) 0.0324(12) 0.0011(9) -0.0020(10) -0.0019(9)
O2 0.0258(8) 0.0399(10) 0.0421(10) 0.0047(8) 0.0029(8) 0.0026(7)
C41 0.0286(13) 0.0370(15) 0.073(2) -0.0081(14) 0.0090(13) -0.0028(11)
C42 0.0334(13) 0.0287(12) 0.0427(14) -0.0057(11) 0.0112(11) -0.0023(10)
C43 0.0238(11) 0.0293(12) 0.0339(12) -0.0036(10) 0.0068(9) 0.0013(9)
C44 0.0269(11) 0.0289(12) 0.0354(12) -0.0002(10) 0.0081(10) 0.0014(9)
O3 0.0190(7) 0.0407(10) 0.0305(8) 0.0092(7) 0.0030(6) -0.0035(7)
C45 0.0174(10) 0.0277(11) 0.0410(13) 0.0044(10) 0.0049(9) 0.0013(8)
C46 0.0251(12) 0.0410(15) 0.0624(18) 0.0208(13) 0.0122(12) 0.0076(11)
C47 0.028(2) 0.035(2) 0.032(3) 0.011(2) 0.0009(19) -0.0026(15)
C47A 0.040(6) 0.044(7) 0.057(12) 0.019(7) -0.002(7) -0.003(5)
C48 0.0315(14) 0.068(2) 0.0475(16) 0.0307(15) -0.0011(12) -0.0139(13)
O4 0.0268(8) 0.0358(9) 0.0187(7) -0.0002(6) 0.0050(6) -0.0040(7)
C49 0.0361(13) 0.0388(14) 0.0235(11) -0.0019(10) 0.0011(10) -0.0079(11)
C50 0.0487(17) 0.0560(19) 0.0334(14) 0.0113(13) -0.0085(13) -0.0123(14)
C51 0.0563(18) 0.0506(17) 0.0339(14) 0.0162(13) 0.0036(13) -0.0070(14)
C52 0.0408(15) 0.0557(17) 0.0272(12) 0.0044(12) 0.0088(11) -0.0121(13)
O5 0.0569(13) 0.0495(13) 0.0424(12) 0.0021(9) 0.0030(10) 0.0036(10)
C53 0.059(2) 0.0370(15) 0.0594(19) 0.0076(14) 0.0156(16) -0.0004(14)
C54 0.062(2) 0.0497(19) 0.0475(17) -0.0054(15) 0.0013(15) 0.0045(15)
C55 0.062(2) 0.0424(16) 0.0464(16) 0.0058(13) 0.0112(15) 0.0004(14)
C56 0.0541(18) 0.0409(16) 0.0522(18) -0.0028(14) 0.0016(15) 0.0046(14)

loop_
_atom_type_symbol
_atom_type_description
_atom_type_scat_dispersion_real
_atom_type_scat_dispersion_imag
_atom_type_scat_source
C C 0.0033 0.0016 'International Tables Vol C Tables 4.2.6.8 and 6.1.1.4'
H H 0.0000 0.0000 'International Tables Vol C Tables 4.2.6.8 and 6.1.1.4'
Li Li -0.0003 0.0001 'International Tables Vol C Tables 4.2.6.8 and 6.1.1.4'
N N 0.0061 0.0033 'International Tables Vol C Tables 4.2.6.8 and 6.1.1.4'
O O 0.0106 0.0060 'International Tables Vol C Tables 4.2.6.8 and 6.1.1.4'

loop_
_geom_angle_atom_site_label_1
_geom_angle_atom_site_label_2
_geom_angle_atom_site_label_3
_geom_angle
O1 Li1 O3 111.33(19)
O1 Li1 N1 116.85(19)
O3 Li1 N1 116.5(2)
O1 Li1 N2 131.0(2)
O3 Li1 N2 99.78(18)
N1 Li1 N2 77.78(14)
O1 Li1 Li2 166.9(2)
O3 Li1 Li2 79.14(18)
N1 Li1 Li2 50.12(13)
N2 Li1 Li2 50.84(13)
O1 Li1 C1 102.26(17)
O3 Li1 C1 145.2(2)
N1 Li1 C1 34.53(9)
N2 Li1 C1 62.34(12)
Li2 Li1 C1 66.38(14)
O1 Li1 C6 108.03(18)
O3 Li1 C6 133.53(19)
N1 Li1 C6 62.75(12)
N2 Li1 C6 33.99(9)
Li2 Li1 C6 66.54(14)
C1 Li1 C6 33.84(8)
O4 Li2 N1 122.1(2)
O4 Li2 N2 152.0(2)
N1 Li2 N2 84.64(16)
O4 Li2 Li1 129.8(3)
N1 Li2 Li1 55.17(15)
N2 Li2 Li1 56.46(15)
O4 Li2 C1 148.5(2)
N1 Li2 C1 30.02(9)
N2 Li2 C1 59.49(11)
Li1 Li2 C1 57.19(13)
O4 Li2 C6 172.5(3)
N1 Li2 C6 59.65(12)
N2 Li2 C6 29.82(9)
Li1 Li2 C6 57.63(13)
C1 Li2 C6 31.03(7)
C1 N1 C7 116.17(16)
C1 N1 Li2 105.88(18)
C7 N1 Li2 118.77(18)
C1 N1 Li1 88.00(16)
C7 N1 Li1 144.04(17)
Li2 N1 Li1 74.71(18)
C6 N2 C22 118.40(16)
C6 N2 Li2 105.21(17)
C22 N2 Li2 130.24(17)
C6 N2 Li1 87.34(16)
C22 N2 Li1 128.83(16)
Li2 N2 Li1 72.70(18)
C2 C1 N1 125.58(19)
C2 C1 C6 118.57(19)
N1 C1 C6 115.84(17)
C1 C2 C3 121.95(19)
C1 C2 H2A 119.0
C3 C2 H2A 119.0
C4 C3 C2 119.6(2)
C4 C3 H3 120.2
C2 C3 H3 120.2
C3 C4 C5 119.8(2)
C3 C4 H4 120.1
C5 C4 H4 120.1
C6 C5 C4 121.8(2)
C6 C5 H5 119.1
C4 C5 H5 119.1
N2 C6 C5 126.60(18)
N2 C6 C1 115.10(17)
C5 C6 C1 118.26(18)
N1 C7 C8 121.18(18)
N1 C7 C12 121.04(17)
C8 C7 C12 117.62(17)
C9 C8 C7 120.40(18)
C9 C8 C13 118.78(18)
C7 C8 C13 120.79(18)
C10 C9 C8 122.26(19)
C10 C9 H9 118.9
C8 C9 H9 118.9
C9 C10 C11 117.52(18)
C9 C10 C16 121.79(18)
C11 C10 C16 120.68(18)
C10 C11 C12 122.61(18)
C10 C11 H11 118.7
C12 C11 H11 118.7
C11 C12 C7 119.58(18)
C11 C12 C19 118.61(18)
C7 C12 C19 121.74(17)
C8 C13 C15 110.06(19)
C8 C13 C14 112.9(2)
C15 C13 C14 110.5(2)
C8 C13 H13 107.7
C15 C13 H13 107.7
C14 C13 H13 107.7
C13 C14 H14A 109.5
C13 C14 H14C 109.5
H14A C14 H14C 109.5
C13 C14 H14B 109.5
H14A C14 H14B 109.5
H14C C14 H14B 109.5
C13 C15 H15B 109.5
C13 C15 H15C 109.5
H15B C15 H15C 109.5
C13 C15 H15A 109.5
H15B C15 H15A 109.5
H15C C15 H15A 109.5
C10 C16 C18 111.03(17)
C10 C16 C17 112.04(17)
C18 C16 C17 110.25(19)
C10 C16 H16 107.8
C18 C16 H16 107.8
C17 C16 H16 107.8
C16 C17 H17B 109.5
C16 C17 H17C 109.5
H17B C17 H17C 109.5
C16 C17 H17A 109.5
H17B C17 H17A 109.5
H17C C17 H17A 109.5
C16 C18 H18B 109.5
C16 C18 H18C 109.5
H18B C18 H18C 109.5
C16 C18 H18A 109.5
H18B C18 H18A 109.5
H18C C18 H18A 109.5
C12 C19 C21 111.27(17)
C12 C19 C20 112.01(17)
C21 C19 C20 110.50(17)
C12 C19 H19 107.6
C21 C19 H19 107.6
C20 C19 H19 107.6
C19 C20 H20A 109.5
C19 C20 H20C 109.5
H20A C20 H20C 109.5
C19 C20 H20B 109.5
H20A C20 H20B 109.5
H20C C20 H20B 109.5
C19 C21 H21B 109.5
C19 C21 H21C 109.5
H21B C21 H21C 109.5
C19 C21 H21A 109.5
H21B C21 H21A 109.5
H21C C21 H21A 109.5
N2 C22 C23 122.80(18)
N2 C22 C27 118.98(17)
C23 C22 C27 117.95(18)
C24 C23 C22 119.97(19)
C24 C23 C28 118.46(18)
C22 C23 C28 121.48(18)
C25 C24 C23 122.60(19)
C25 C24 H24 118.7
C23 C24 H24 118.7
C24 C25 C26 117.40(18)
C24 C25 C31 121.30(18)
C26 C25 C31 121.24(19)
C25 C26 C27 122.32(19)
C25 C26 H26 118.8
C27 C26 H26 118.8
C26 C27 C22 119.72(18)
C26 C27 C34 120.94(18)
C22 C27 C34 119.33(17)
C23 C28 C30 111.40(19)
C23 C28 C29 112.00(19)
C30 C28 C29 110.4(2)
C23 C28 H28 107.6
C30 C28 H28 107.6
C29 C28 H28 107.6
C28 C29 H29C 109.5
C28 C29 H29B 109.5
H29C C29 H29B 109.5
C28 C29 H29A 109.5
H29C C29 H29A 109.5
H29B C29 H29A 109.5
C28 C30 H30A 109.5
C28 C30 H30B 109.5
H30A C30 H30B 109.5
C28 C30 H30C 109.5
H30A C30 H30C 109.5
H30B C30 H30C 109.5
C25 C31 C33 111.00(18)
C25 C31 C32 112.19(18)
C33 C31 C32 109.77(19)
C25 C31 H31 107.9
C33 C31 H31 107.9
C32 C31 H31 107.9
C31 C32 H32A 109.5
C31 C32 H32C 109.5
H32A C32 H32C 109.5
C31 C32 H32B 109.5
H32A C32 H32B 109.5
H32C C32 H32B 109.5
C31 C33 H33B 109.5
C31 C33 H33C 109.5
H33B C33 H33C 109.5
C31 C33 H33A 109.5
H33B C33 H33A 109.5
H33C C33 H33A 109.5
C27 C34 C35 114.51(17)
C27 C34 C36 110.88(17)
C35 C34 C36 109.89(18)
C27 C34 H2 107.1
C35 C34 H2 107.1
C36 C34 H2 107.1
C34 C35 H35B 109.5
C34 C35 H35C 109.5
H35B C35 H35C 109.5
C34 C35 H35A 109.5
H35B C35 H35A 109.5
H35C C35 H35A 109.5
C34 C36 H36C 109.5
C34 C36 H36B 109.5
H36C C36 H36B 109.5
C34 C36 H36A 109.5
H36C C36 H36A 109.5
H36B C36 H36A 109.5
C37 O1 C40 109.15(17)
C37 O1 Li1 127.20(18)
C40 O1 Li1 123.43(18)
O1 C37 C38 105.81(19)
O1 C37 H37A 110.6
C38 C37 H37A 110.6
O1 C37 H37B 110.6
C38 C37 H37B 110.6
H37A C37 H37B 108.7
C39A C38 C37 106.6(5)
C39 C38 C37 103.1(2)
C39 C38 H38A 111.1
C37 C38 H38A 111.1
C39A C38 H38B 137.1
C39 C38 H38B 111.1
C37 C38 H38B 111.1
H38A C38 H38B 109.1
C39A C38 H38C 110.4
C37 C38 H38C 110.4
C39A C38 H38D 110.4
C37 C38 H38D 110.4
H38C C38 H38D 108.6
C38 C39 C40 102.2(2)
C38 C39 H39B 111.3
C40 C39 H39B 111.3
C38 C39 H39A 111.3
C40 C39 H39A 111.3
H39B C39 H39A 109.2
C38 C39A C40 107.5(7)
C38 C39A H39C 110.2
C40 C39A H39C 110.2
C38 C39A H39D 110.2
C40 C39A H39D 110.2
H39C C39A H39D 108.5
O1 C40 C39A 102.1(5)
O1 C40 C39 105.4(2)
O1 C40 H40B 110.7
C39 C40 H40B 110.7
O1 C40 H40A 110.7
C39A C40 H40A 140.3
C39 C40 H40A 110.7
H40B C40 H40A 108.8
O1 C40 H40D 111.3
C39A C40 H40D 111.3
O1 C40 H40C 111.3
C39A C40 H40C 111.3
H40D C40 H40C 109.2
C44 O2 C41 104.8(2)
O2 C41 C42 106.6(2)
O2 C41 H41A 110.4
C42 C41 H41A 110.4
O2 C41 H41B 110.4
C42 C41 H41B 110.4
H41A C41 H41B 108.6
C41 C42 C43 104.0(2)
C41 C42 H42A 111.0
C43 C42 H42A 111.0
C41 C42 H42B 111.0
C43 C42 H42B 111.0
H42A C42 H42B 109.0
C44 C43 C42 103.54(19)
C44 C43 H43B 111.1
C42 C43 H43B 111.1
C44 C43 H43A 111.1
C42 C43 H43A 111.1
H43B C43 H43A 109.0
O2 C44 C43 105.7(2)
O2 C44 H44A 110.6
C43 C44 H44A 110.6
O2 C44 H44B 110.6
C43 C44 H44B 110.6
H44A C44 H44B 108.7
C48 O3 C45 107.83(18)
C48 O3 Li1 128.61(19)
C45 O3 Li1 123.28(18)
O3 C45 C46 105.5(2)
O3 C45 H45B 110.6
C46 C45 H45B 110.6
O3 C45 H45A 110.6
C46 C45 H45A 110.6
H45B C45 H45A 108.8
C47A C46 C45 102.9(5)
C45 C46 C47 102.5(2)
C47A C46 H46C 111.2
C45 C46 H46C 111.2
C47A C46 H46D 111.2
C45 C46 H46D 111.2
H46C C46 H46D 109.1
C45 C46 H46B 111.3
C47 C46 H46B 111.3
C45 C46 H46A 111.3
C47 C46 H46A 111.3
H46B C46 H46A 109.2
C48 C47 C46 102.0(3)
C48 C47 H47A 111.4
C46 C47 H47A 111.4
C48 C47 H47B 111.4
C46 C47 H47B 111.4
H47A C47 H47B 109.2
C48 C47A C46 111.0(10)
C48 C47A H47D 109.4
C46 C47A H47D 109.4
C48 C47A H47C 109.4
C46 C47A H47C 109.4
H47D C47A H47C 108.0
C47A C48 O3 102.9(6)
O3 C48 C47 108.9(2)
C47A C48 H48D 111.2
O3 C48 H48D 111.2
C47A C48 H48C 111.2
O3 C48 H48C 111.2
C47 C48 H48C 129.7
H48D C48 H48C 109.1
O3 C48 H48B 109.9
C47 C48 H48B 109.9
O3 C48 H48A 109.9
C47 C48 H48A 109.9
H48B C48 H48A 108.3
C52 O4 C49 107.06(18)
C52 O4 Li2 117.05(19)
C49 O4 Li2 135.82(19)
O4 C49 C50 105.5(2)
O4 C49 H49A 110.6
C50 C49 H49A 110.6
O4 C49 H49B 110.6
C50 C49 H49B 110.6
H49A C49 H49B 108.8
C49 C50 C51 104.4(2)
C49 C50 H50B 110.9
C51 C50 H50B 110.9
C49 C50 H50A 110.9
C51 C50 H50A 110.9
H50B C50 H50A 108.9
C52 C51 C50 106.0(2)
C52 C51 H51A 110.5
C50 C51 H51A 110.5
C52 C51 H51B 110.5
C50 C51 H51B 110.5
H51A C51 H51B 108.7
O4 C52 C51 106.9(2)
O4 C52 H52A 110.3
C51 C52 H52A 110.3
O4 C52 H52B 110.3
C51 C52 H52B 110.3
H52A C52 H52B 108.6
C56 O5 C53 104.0(2)
O5 C53 C54 106.3(3)
O5 C53 H53A 110.5
C54 C53 H53A 110.5
O5 C53 H53B 110.5
C54 C53 H53B 110.5
H53A C53 H53B 108.7
C53 C54 C55 103.8(3)
C53 C54 H54A 111.0
C55 C54 H54A 111.0
C53 C54 H54B 111.0
C55 C54 H54B 111.0
H54A C54 H54B 109.0
C56 C55 C54 103.9(3)
C56 C55 H55B 111.0
C54 C55 H55B 111.0
C56 C55 H55A 111.0
C54 C55 H55A 111.0
H55B C55 H55A 109.0
O5 C56 C55 106.1(3)
O5 C56 H56B 110.5
C55 C56 H56B 110.5
O5 C56 H56A 110.5
C55 C56 H56A 110.5
H56B C56 H56A 108.7

loop_
_geom_bond_atom_site_label_1
_geom_bond_atom_site_label_2
_geom_bond_distance
Li1 O1 1.947(4)
Li1 O3 1.999(4)
Li1 N1 2.077(4)
Li1 N2 2.131(4)
Li1 Li2 2.441(6)
Li1 C1 2.462(4)
Li1 C6 2.492(4)
Li2 O4 1.899(4)
Li2 N1 1.942(4)
Li2 N2 1.982(4)
Li2 C1 2.684(4)
Li2 C6 2.706(4)
N1 C1 1.396(3)
N1 C7 1.411(2)
N2 C6 1.395(3)
N2 C22 1.412(2)
C1 C2 1.394(3)
C1 C6 1.442(3)
C2 C3 1.400(3)
C2 H2A 0.9500
C3 C4 1.384(3)
C3 H3 0.9500
C4 C5 1.401(3)
C4 H4 0.9500
C5 C6 1.399(3)
C5 H5 0.9500
C7 C8 1.417(3)
C7 C12 1.425(3)
C8 C9 1.392(3)
C8 C13 1.524(3)
C9 C10 1.385(3)
C9 H9 0.9500
C10 C11 1.390(3)
C10 C16 1.523(3)
C11 C12 1.396(3)
C11 H11 0.9500
C12 C19 1.527(3)
C13 C15 1.526(4)
C13 C14 1.531(4)
C13 H13 1.0000
C14 H14A 0.9800
C14 H14C 0.9800
C14 H14B 0.9800
C15 H15B 0.9800
C15 H15C 0.9800
C15 H15A 0.9800
C16 C18 1.529(3)
C16 C17 1.535(3)
C16 H16 1.0000
C17 H17B 0.9800
C17 H17C 0.9800
C17 H17A 0.9800
C18 H18B 0.9800
C18 H18C 0.9800
C18 H18A 0.9800
C19 C21 1.531(3)
C19 C20 1.533(3)
C19 H19 1.0000
C20 H20A 0.9800
C20 H20C 0.9800
C20 H20B 0.9800
C21 H21B 0.9800
C21 H21C 0.9800
C21 H21A 0.9800
C22 C23 1.415(3)
C22 C27 1.425(3)
C23 C24 1.394(3)
C23 C28 1.523(3)
C24 C25 1.390(3)
C24 H24 0.9500
C25 C26 1.392(3)
C25 C31 1.523(3)
C26 C27 1.399(3)
C26 H26 0.9500
C27 C34 1.524(3)
C28 C30 1.530(3)
C28 C29 1.534(3)
C28 H28 1.0000
C29 H29C 0.9800
C29 H29B 0.9800
C29 H29A 0.9800
C30 H30A 0.9800
C30 H30B 0.9800
C30 H30C 0.9800
C31 C33 1.526(3)
C31 C32 1.542(3)
C31 H31 1.0000
C32 H32A 0.9800
C32 H32C 0.9800
C32 H32B 0.9800
C33 H33B 0.9800
C33 H33C 0.9800
C33 H33A 0.9800
C34 C35 1.530(3)
C34 C36 1.532(3)
C34 H2 1.0000
C35 H35B 0.9800
C35 H35C 0.9800
C35 H35A 0.9800
C36 H36C 0.9800
C36 H36B 0.9800
C36 H36A 0.9800
O1 C37 1.447(3)
O1 C40 1.452(3)
C37 C38 1.518(4)
C37 H37A 0.9900
C37 H37B 0.9900
C38 C39A 1.385(12)
C38 C39 1.492(4)
C38 H38A 0.9900
C38 H38B 0.9900
C38 H38C 0.9900
C38 H38D 0.9900
C39 C40 1.529(4)
C39 H39B 0.9900
C39 H39A 0.9900
C39A C40 1.529(12)
C39A H39C 0.9900
C39A H39D 0.9900
C40 H40B 0.9900
C40 H40A 0.9900
C40 H40D 0.9900
C40 H40C 0.9900
O2 C44 1.424(3)
O2 C41 1.432(4)
C41 C42 1.520(4)
C41 H41A 0.9900
C41 H41B 0.9900
C42 C43 1.536(3)
C42 H42A 0.9900
C42 H42B 0.9900
C43 C44 1.523(3)
C43 H43B 0.9900
C43 H43A 0.9900
C44 H44A 0.9900
C44 H44B 0.9900
O3 C48 1.437(3)
O3 C45 1.449(3)
C45 C46 1.510(3)
C45 H45B 0.9900
C45 H45A 0.9900
C46 C47A 1.461(13)
C46 C47 1.531(5)
C46 H46C 0.9900
C46 H46D 0.9900
C46 H46B 0.9900
C46 H46A 0.9900
C47 C48 1.515(6)
C47 H47A 0.9900
C47 H47B 0.9900
C47A C48 1.412(15)
C47A H47D 0.9900
C47A H47C 0.9900
C48 H48D 0.9900
C48 H48C 0.9900
C48 H48B 0.9900
C48 H48A 0.9900
O4 C52 1.434(3)
O4 C49 1.442(3)
C49 C50 1.505(4)
C49 H49A 0.9900
C49 H49B 0.9900
C50 C51 1.516(4)
C50 H50B 0.9900
C50 H50A 0.9900
C51 C52 1.492(4)
C51 H51A 0.9900
C51 H51B 0.9900
C52 H52A 0.9900
C52 H52B 0.9900
O5 C56 1.418(4)
O5 C53 1.426(4)
C53 C54 1.509(5)
C53 H53A 0.9900
C53 H53B 0.9900
C54 C55 1.519(5)
C54 H54A 0.9900
C54 H54B 0.9900
C55 C56 1.513(5)
C55 H55B 0.9900
C55 H55A 0.9900
C56 H56B 0.9900
C56 H56A 0.9900

loop_
_geom_torsion_atom_site_label_1
_geom_torsion_atom_site_label_2
_geom_torsion_atom_site_label_3
_geom_torsion_atom_site_label_4
_geom_torsion
O1 Li1 Li2 O4 110.7(10)
O3 Li1 Li2 O4 -33.5(3)
N1 Li1 Li2 O4 105.2(3)
N2 Li1 Li2 O4 -145.8(3)
C1 Li1 Li2 O4 141.5(3)
C6 Li1 Li2 O4 178.5(3)
O1 Li1 Li2 N1 5.4(10)
O3 Li1 Li2 N1 -138.76(19)
N2 Li1 Li2 N1 108.96(19)
C1 Li1 Li2 N1 36.26(10)
C6 Li1 Li2 N1 73.27(14)
O1 Li1 Li2 N2 -103.5(10)
O3 Li1 Li2 N2 112.29(17)
N1 Li1 Li2 N2 -108.96(19)
C1 Li1 Li2 N2 -72.70(13)
C6 Li1 Li2 N2 -35.68(10)
O1 Li1 Li2 C1 -30.8(10)
O3 Li1 Li2 C1 -175.01(17)
N1 Li1 Li2 C1 -36.26(11)
N2 Li1 Li2 C1 72.70(13)
C6 Li1 Li2 C1 37.02(9)
O1 Li1 Li2 C6 -67.9(10)
O3 Li1 Li2 C6 147.97(17)
N1 Li1 Li2 C6 -73.27(14)
N2 Li1 Li2 C6 35.68(10)
C1 Li1 Li2 C6 -37.02(9)
O4 Li2 N1 C1 157.7(3)
N2 Li2 N1 C1 -31.0(2)
Li1 Li2 N1 C1 -83.38(18)
C6 Li2 N1 C1 -13.76(13)
O4 Li2 N1 C7 24.9(4)
N2 Li2 N1 C7 -163.82(16)
Li1 Li2 N1 C7 143.8(2)
C1 Li2 N1 C7 -132.8(2)
C6 Li2 N1 C7 -146.56(18)
O4 Li2 N1 Li1 -118.9(3)
N2 Li2 N1 Li1 52.35(17)
C1 Li2 N1 Li1 83.38(18)
C6 Li2 N1 Li1 69.62(13)
O1 Li1 N1 C1 -71.6(2)
O3 Li1 N1 C1 153.4(2)
N2 Li1 N1 C1 58.44(14)
Li2 Li1 N1 C1 107.06(18)
C6 Li1 N1 C1 25.87(12)
O1 Li1 N1 C7 63.1(4)
O3 Li1 N1 C7 -71.9(3)
N2 Li1 N1 C7 -166.8(2)
Li2 Li1 N1 C7 -118.2(3)
C1 Li1 N1 C7 134.7(3)
C6 Li1 N1 C7 160.6(3)
O1 Li1 N1 Li2 -178.6(3)
O3 Li1 N1 Li2 46.3(2)
N2 Li1 N1 Li2 -48.62(15)
C1 Li1 N1 Li2 -107.06(18)
C6 Li1 N1 Li2 -81.19(15)
O4 Li2 N2 C6 -164.9(6)
N1 Li2 N2 C6 31.0(2)
Li1 Li2 N2 C6 82.24(17)
C1 Li2 N2 C6 13.58(13)
O4 Li2 N2 C22 -13.8(7)
N1 Li2 N2 C22 -177.87(18)
Li1 Li2 N2 C22 -126.6(2)
C1 Li2 N2 C22 164.7(2)
C6 Li2 N2 C22 151.1(3)
O4 Li2 N2 Li1 112.8(6)
N1 Li2 N2 Li1 -51.23(16)
C1 Li2 N2 Li1 -68.65(13)
C6 Li2 N2 Li1 -82.24(17)
O1 Li1 N2 C6 56.2(3)
O3 Li1 N2 C6 -174.07(17)
N1 Li1 N2 C6 -58.88(14)
Li2 Li1 N2 C6 -106.83(17)
C1 Li1 N2 C6 -25.84(11)
O1 Li1 N2 C22 -68.8(3)
O3 Li1 N2 C22 60.9(3)
N1 Li1 N2 C22 176.11(18)
Li2 Li1 N2 C22 128.2(2)
C1 Li1 N2 C22 -150.85(19)
C6 Li1 N2 C22 -125.0(2)
O1 Li1 N2 Li2 163.1(3)
O3 Li1 N2 Li2 -67.24(19)
N1 Li1 N2 Li2 47.95(16)
C1 Li1 N2 Li2 81.00(15)
C6 Li1 N2 Li2 106.83(17)
C7 N1 C1 C2 -20.8(3)
Li2 N1 C1 C2 -155.0(2)
Li1 N1 C1 C2 131.5(2)
C7 N1 C1 C6 159.57(17)
Li2 N1 C1 C6 25.3(2)
Li1 N1 C1 C6 -48.14(19)
C7 N1 C1 Li1 -152.3(2)
Li2 N1 C1 Li1 73.49(19)
C7 N1 C1 Li2 134.2(3)
Li1 N1 C1 Li2 -73.49(19)
O1 Li1 C1 C2 11.7(3)
O3 Li1 C1 C2 -152.9(3)
N1 Li1 C1 C2 -108.3(3)
N2 Li1 C1 C2 141.8(3)
Li2 Li1 C1 C2 -161.5(3)
C6 Li1 C1 C2 115.9(3)
O1 Li1 C1 N1 120.0(2)
O3 Li1 C1 N1 -44.6(3)
N2 Li1 C1 N1 -109.90(16)
Li2 Li1 C1 N1 -53.20(15)
C6 Li1 C1 N1 -135.85(19)
O1 Li1 C1 C6 -104.17(18)
O3 Li1 C1 C6 91.2(3)
N1 Li1 C1 C6 135.85(19)
N2 Li1 C1 C6 25.95(12)
Li2 Li1 C1 C6 82.65(16)
O1 Li1 C1 Li2 173.2(2)
O3 Li1 C1 Li2 8.6(3)
N1 Li1 C1 Li2 53.20(15)
N2 Li1 C1 Li2 -56.70(13)
C6 Li1 C1 Li2 -82.65(16)
O4 Li2 C1 C2 32.2(8)
N1 Li2 C1 C2 70.0(5)
N2 Li2 C1 C2 -146.5(5)
Li1 Li2 C1 C2 146.0(5)
C6 Li2 C1 C2 -133.4(5)
O4 Li2 C1 N1 -37.9(4)
N2 Li2 C1 N1 143.4(2)
Li1 Li2 C1 N1 76.0(2)
C6 Li2 C1 N1 156.5(2)
O4 Li2 C1 C6 165.6(5)
N1 Li2 C1 C6 -156.5(2)
N2 Li2 C1 C6 -13.09(13)
Li1 Li2 C1 C6 -80.57(16)
O4 Li2 C1 Li1 -113.8(5)
N1 Li2 C1 Li1 -76.0(2)
N2 Li2 C1 Li1 67.48(16)
C6 Li2 C1 Li1 80.57(16)
N1 C1 C2 C3 178.3(2)
C6 C1 C2 C3 -2.1(3)
Li1 C1 C2 C3 -101.8(3)
Li2 C1 C2 C3 124.8(5)
C1 C2 C3 C4 0.0(3)
C2 C3 C4 C5 1.5(3)
C3 C4 C5 C6 -0.9(3)
C22 N2 C6 C5 -2.3(3)
Li2 N2 C6 C5 152.9(2)
Li1 N2 C6 C5 -135.8(2)
C22 N2 C6 C1 -179.80(17)
Li2 N2 C6 C1 -24.6(2)
Li1 N2 C6 C1 46.70(19)
C22 N2 C6 Li1 133.5(2)
Li2 N2 C6 Li1 -71.27(19)
C22 N2 C6 Li2 -155.2(3)
Li1 N2 C6 Li2 71.27(19)
C4 C5 C6 N2 -178.5(2)
C4 C5 C6 C1 -1.1(3)
C4 C5 C6 Li1 96.5(3)
C4 C5 C6 Li2 -119.5(4)
C2 C1 C6 N2 -179.73(18)
N1 C1 C6 N2 -0.1(2)
Li1 C1 C6 N2 -40.83(17)
Li2 C1 C6 N2 17.84(18)
C2 C1 C6 C5 2.6(3)
N1 C1 C6 C5 -177.80(19)
Li1 C1 C6 C5 141.5(2)
Li2 C1 C6 C5 -159.9(2)
C2 C1 C6 Li1 -138.9(2)
N1 C1 C6 Li1 40.73(17)
Li2 C1 C6 Li1 58.67(15)
C2 C1 C6 Li2 162.4(2)
N1 C1 C6 Li2 -17.93(18)
Li1 C1 C6 Li2 -58.67(15)
O1 Li1 C6 N2 -138.7(2)
O3 Li1 C6 N2 8.1(2)
N1 Li1 C6 N2 109.75(16)
Li2 Li1 C6 N2 54.00(15)
C1 Li1 C6 N2 136.12(19)
O1 Li1 C6 C5 -28.2(4)
O3 Li1 C6 C5 118.6(3)
N1 Li1 C6 C5 -139.7(3)
N2 Li1 C6 C5 110.6(3)
Li2 Li1 C6 C5 164.6(3)
C1 Li1 C6 C5 -113.3(3)
O1 Li1 C6 C1 85.15(18)
O3 Li1 C6 C1 -128.0(3)
N1 Li1 C6 C1 -26.37(12)
N2 Li1 C6 C1 -136.12(19)
Li2 Li1 C6 C1 -82.12(16)
O1 Li1 C6 Li2 167.3(2)
O3 Li1 C6 Li2 -45.9(2)
N1 Li1 C6 Li2 55.76(13)
N2 Li1 C6 Li2 -54.00(15)
C1 Li1 C6 Li2 82.12(16)
O4 Li2 C6 N2 110.9(16)
N1 Li2 C6 N2 -143.5(2)
Li1 Li2 C6 N2 -77.90(19)
C1 Li2 C6 N2 -156.9(2)
O4 Li2 C6 C5 33.8(18)
N1 Li2 C6 C5 139.4(4)
N2 Li2 C6 C5 -77.0(5)
Li1 Li2 C6 C5 -154.9(5)
C1 Li2 C6 C5 126.1(5)
O4 Li2 C6 C1 -92.3(16)
N1 Li2 C6 C1 13.35(13)
N2 Li2 C6 C1 156.9(2)
Li1 Li2 C6 C1 78.99(16)
O4 Li2 C6 Li1 -171.2(16)
N1 Li2 C6 Li1 -65.64(16)
N2 Li2 C6 Li1 77.9(2)
C1 Li2 C6 Li1 -78.99(16)
C1 N1 C7 C8 121.5(2)
Li2 N1 C7 C8 -110.3(2)
Li1 N1 C7 C8 -6.2(4)
C1 N1 C7 C12 -63.3(2)
Li2 N1 C7 C12 64.9(3)
Li1 N1 C7 C12 169.0(3)
N1 C7 C8 C9 175.20(18)
C12 C7 C8 C9 -0.2(3)
N1 C7 C8 C13 -6.7(3)
C12 C7 C8 C13 177.9(2)
C7 C8 C9 C10 0.6(3)
C13 C8 C9 C10 -177.5(2)
C8 C9 C10 C11 -0.2(3)
C8 C9 C10 C16 178.64(19)
C9 C10 C11 C12 -0.7(3)
C16 C10 C11 C12 -179.49(18)
C10 C11 C12 C7 1.1(3)
C10 C11 C12 C19 -175.82(19)
N1 C7 C12 C11 -176.00(18)
C8 C7 C12 C11 -0.6(3)
N1 C7 C12 C19 0.8(3)
C8 C7 C12 C19 176.16(19)
C9 C8 C13 C15 71.0(3)
C7 C8 C13 C15 -107.1(2)
C9 C8 C13 C14 -53.0(3)
C7 C8 C13 C14 129.0(2)
C9 C10 C16 C18 -72.9(3)
C11 C10 C16 C18 105.9(2)
C9 C10 C16 C17 50.9(3)
C11 C10 C16 C17 -130.4(2)
C11 C12 C19 C21 64.8(2)
C7 C12 C19 C21 -112.0(2)
C11 C12 C19 C20 -59.5(2)
C7 C12 C19 C20 123.7(2)
C6 N2 C22 C23 -72.7(3)
Li2 N2 C22 C23 139.3(3)
Li1 N2 C22 C23 38.9(3)
C6 N2 C22 C27 113.4(2)
Li2 N2 C22 C27 -34.6(3)
Li1 N2 C22 C27 -135.0(2)
N2 C22 C23 C24 -172.23(19)
C27 C22 C23 C24 1.8(3)
N2 C22 C23 C28 4.4(3)
C27 C22 C23 C28 178.36(19)
C22 C23 C24 C25 -0.2(3)
C28 C23 C24 C25 -176.9(2)
C23 C24 C25 C26 -0.8(3)
C23 C24 C25 C31 176.5(2)
C24 C25 C26 C27 0.2(3)
C31 C25 C26 C27 -177.13(19)
C25 C26 C27 C22 1.4(3)
C25 C26 C27 C34 -178.19(19)
N2 C22 C27 C26 171.88(18)
C23 C22 C27 C26 -2.3(3)
N2 C22 C27 C34 -8.5(3)
C23 C22 C27 C34 177.26(18)
C24 C23 C28 C30 64.4(3)
C22 C23 C28 C30 -112.2(2)
C24 C23 C28 C29 -59.7(3)
C22 C23 C28 C29 123.6(2)
C24 C25 C31 C33 -69.8(3)
C26 C25 C31 C33 107.4(2)
C24 C25 C31 C32 53.4(3)
C26 C25 C31 C32 -129.4(2)
C26 C27 C34 C35 -17.7(3)
C22 C27 C34 C35 162.74(19)
C26 C27 C34 C36 107.4(2)
C22 C27 C34 C36 -72.2(2)
O3 Li1 O1 C37 11.0(3)
N1 Li1 O1 C37 -126.3(2)
N2 Li1 O1 C37 136.5(2)
Li2 Li1 O1 C37 -130.9(10)
C1 Li1 O1 C37 -159.65(18)
C6 Li1 O1 C37 165.76(18)
O3 Li1 O1 C40 -175.10(19)
N1 Li1 O1 C40 47.7(3)
N2 Li1 O1 C40 -49.6(3)
Li2 Li1 O1 C40 43.0(11)
C1 Li1 O1 C40 14.3(3)
C6 Li1 O1 C40 -20.3(3)
C40 O1 C37 C38 10.2(3)
Li1 O1 C37 C38 -175.1(2)
O1 C37 C38 C39A 9.7(6)
O1 C37 C38 C39 -30.3(3)
C39A C38 C39 C40 -62.7(7)
C37 C38 C39 C40 37.4(3)
C39 C38 C39A C40 65.7(7)
C37 C38 C39A C40 -24.8(9)
C37 O1 C40 C39A -24.0(5)
Li1 O1 C40 C39A 161.1(5)
C37 O1 C40 C39 13.5(3)
Li1 O1 C40 C39 -161.4(2)
C38 C39A C40 O1 30.5(8)
C38 C39A C40 C39 -69.0(8)
C38 C39 C40 O1 -31.9(3)
C38 C39 C40 C39A 57.7(8)
C44 O2 C41 C42 36.9(3)
O2 C41 C42 C43 -18.9(3)
C41 C42 C43 C44 -4.7(3)
C41 O2 C44 C43 -40.0(3)
C42 C43 C44 O2 27.1(3)
O1 Li1 O3 C48 -49.1(4)
N1 Li1 O3 C48 88.4(3)
N2 Li1 O3 C48 169.5(3)
Li2 Li1 O3 C48 122.8(3)
C1 Li1 O3 C48 114.8(4)
C6 Li1 O3 C48 164.9(3)
O1 Li1 O3 C45 124.0(2)
N1 Li1 O3 C45 -98.6(3)
N2 Li1 O3 C45 -17.5(3)
Li2 Li1 O3 C45 -64.2(2)
C1 Li1 O3 C45 -72.2(4)
C6 Li1 O3 C45 -22.0(4)
C48 O3 C45 C46 24.1(3)
Li1 O3 C45 C46 -150.2(2)
O3 C45 C46 C47A -6.5(13)
O3 C45 C46 C47 -35.9(4)
C47A C46 C47 C48 -60.8(12)
C45 C46 C47 C48 33.2(5)
C45 C46 C47A C48 -14(2)
C47 C46 C47A C48 79(2)
C46 C47A C48 O3 28(2)
C46 C47A C48 C47 -77.4(18)
C45 O3 C48 C47A -32.0(13)
Li1 O3 C48 C47A 141.9(12)
C45 O3 C48 C47 -2.2(5)
Li1 O3 C48 C47 171.7(4)
C46 C47 C48 C47A 62.8(11)
C46 C47 C48 O3 -19.9(6)
N1 Li2 O4 C52 14.4(4)
N2 Li2 O4 C52 -146.7(5)
Li1 Li2 O4 C52 -54.8(4)
C1 Li2 O4 C52 35.7(6)
C6 Li2 O4 C52 115.6(16)
N1 Li2 O4 C49 -169.0(2)
N2 Li2 O4 C49 29.9(8)
Li1 Li2 O4 C49 121.9(3)
C1 Li2 O4 C49 -147.7(4)
C6 Li2 O4 C49 -67.8(17)
C52 O4 C49 C50 32.8(3)
Li2 O4 C49 C50 -144.0(3)
O4 C49 C50 C51 -24.7(3)
C49 C50 C51 C52 8.2(4)
C49 O4 C52 C51 -27.6(3)
Li2 O4 C52 C51 150.0(3)
C50 C51 C52 O4 11.3(4)
C56 O5 C53 C54 -38.9(4)
O5 C53 C54 C55 23.1(4)
C53 C54 C55 C56 0.4(4)
C53 O5 C56 C55 39.1(3)
C54 C55 C56 O5 -24.0(4)
